data_7004400
loop_
_publ_author_name
'Jones, Cameron'
'Mills, David P.'
'Stasch, Andreas'

_publ_section_title
;
 Flexible coordination of bulky amidinates and guanidinates towards
 rhodium(i): conversion of kinetic to thermodymanic isomers
;
_journal_issue 35
_journal_name_full 'Dalton Transactions'
_journal_page_first 4799
_journal_page_last 4804
_journal_paper_doi 10.1039/b806542j
_journal_year 2008
_chemical_formula_sum 'C51 H82 N3 Rh'
_chemical_formula_weight 840.11
_chemical_name_systematic
;
?
;
_space_group_IT_number 14
_symmetry_cell_setting monoclinic
_symmetry_space_group_name_Hall '-P 2yn'
_symmetry_space_group_name_H-M 'P 1 21/n 1'
_atom_sites_solution_hydrogens geom
_atom_sites_solution_primary direct
_atom_sites_solution_secondary difmap
_audit_creation_method SHELXL-97
_cell_angle_alpha 90.00
_cell_angle_beta 101.4440(10)
_cell_angle_gamma 90.00
_cell_formula_units_Z 4
_cell_length_a 12.1799(3)
_cell_length_b 23.6855(4)
_cell_length_c 16.3738(3)
_cell_measurement_temperature 123(2)
_cell_volume 4629.72(16)
_computing_structure_refinement 'SHELXL-97 (Sheldrick, 1997)'
_computing_structure_solution 'SHELXS-97 (Sheldrick, 1990)'
_diffrn_ambient_temperature 123(2)
_diffrn_measured_fraction_theta_full 0.994
_diffrn_measured_fraction_theta_max 0.994
_diffrn_measurement_device_type 'Bruker X8 CCD'
_diffrn_radiation_monochromator graphite
_diffrn_radiation_source 'fine-focus sealed tube'
_diffrn_radiation_type MoK\a
_diffrn_radiation_wavelength 0.71073
_diffrn_reflns_av_R_equivalents 0.0278
_diffrn_reflns_av_sigmaI/netI 0.0213
_diffrn_reflns_limit_h_max 15
_diffrn_reflns_limit_h_min -9
_diffrn_reflns_limit_k_max 30
_diffrn_reflns_limit_k_min -30
_diffrn_reflns_limit_l_max 21
_diffrn_reflns_limit_l_min -21
_diffrn_reflns_number 52844
_diffrn_reflns_theta_full 27.62
_diffrn_reflns_theta_max 27.62
_diffrn_reflns_theta_min 1.91
_exptl_absorpt_coefficient_mu 0.405
_exptl_absorpt_correction_T_max 0.960
_exptl_absorpt_correction_T_min 0.823
_exptl_absorpt_correction_type multi-scan
_exptl_absorpt_process_details 'SADABS (Sheldrick, 1997)'
_exptl_crystal_colour yellow
_exptl_crystal_density_diffrn 1.205
_exptl_crystal_density_method 'not measured'
_exptl_crystal_description block
_exptl_crystal_F_000 1816
_exptl_crystal_size_max 0.25
_exptl_crystal_size_mid 0.15
_exptl_crystal_size_min 0.10
_refine_diff_density_max 1.017
_refine_diff_density_min -0.521
_refine_diff_density_rms 0.061
_refine_ls_extinction_method none
_refine_ls_goodness_of_fit_ref 1.029
_refine_ls_hydrogen_treatment constr
_refine_ls_matrix_type full
_refine_ls_number_parameters 503
_refine_ls_number_reflns 10698
_refine_ls_number_restraints 10
_refine_ls_restrained_S_all 1.032
_refine_ls_R_factor_all 0.0358
_refine_ls_R_factor_gt 0.0295
_refine_ls_shift/su_max 0.001
_refine_ls_shift/su_mean 0.000
_refine_ls_structure_factor_coef Fsqd
_refine_ls_weighting_details 'calc w=1/[\s^2^(Fo^2^)+(0.0336P)^2^+4.4387P] where P=(Fo^2^+2Fc^2^)/3'
_refine_ls_weighting_scheme calc
_refine_ls_wR_factor_gt 0.0717
_refine_ls_wR_factor_ref 0.0766
_reflns_number_gt 9407
_reflns_number_total 10698
_reflns_threshold_expression >2sigma(I)
_cod_data_source_file b806542j.txt
_cod_data_source_block compound8
_cod_original_sg_symbol_H-M P2(1)/n
_cod_database_code 7004400

loop_
_symmetry_equiv_pos_as_xyz
'x, y, z'
'-x+1/2, y+1/2, -z+1/2'
'-x, -y, -z'
'x-1/2, -y-1/2, z-1/2'

loop_
_atom_site_label
_atom_site_type_symbol
_atom_site_fract_x
_atom_site_fract_y
_atom_site_fract_z
_atom_site_U_iso_or_equiv
_atom_site_adp_type
_atom_site_occupancy
_atom_site_symmetry_multiplicity
_atom_site_calc_flag
_atom_site_refinement_flags
_atom_site_disorder_assembly
_atom_site_disorder_group
Rh1 Rh 0.771652(10) 0.143160(5) -0.007432(8) 0.01245(4) Uani 1 1 d . . .
N1 N 0.70235(11) 0.10540(6) -0.12130(8) 0.0131(3) Uani 1 1 d . . .
N2 N 0.81587(11) 0.17828(6) -0.11374(8) 0.0134(3) Uani 1 1 d . . .
N3 N 0.74333(12) 0.13987(6) -0.25113(9) 0.0143(3) Uani 1 1 d . . .
C1 C 0.75350(13) 0.14107(6) -0.16580(10) 0.0123(3) Uani 1 1 d . . .
C2 C 0.59474(13) 0.08067(7) -0.14734(10) 0.0139(3) Uani 1 1 d . . .
C3 C 0.58268(14) 0.02202(7) -0.13843(10) 0.0151(3) Uani 1 1 d . . .
C4 C 0.47734(15) -0.00227(8) -0.16480(11) 0.0201(3) Uani 1 1 d . . .
H4 H 0.4694 -0.0420 -0.1611 0.024 Uiso 1 1 calc R . .
C5 C 0.38434(15) 0.03018(8) -0.19615(12) 0.0237(4) Uani 1 1 d . . .
H5 H 0.3135 0.0128 -0.2149 0.028 Uiso 1 1 calc R . .
C6 C 0.39520(15) 0.08813(8) -0.19997(11) 0.0221(4) Uani 1 1 d . . .
H6 H 0.3306 0.1105 -0.2195 0.026 Uiso 1 1 calc R . .
C7 C 0.49897(14) 0.11457(7) -0.17572(10) 0.0171(3) Uani 1 1 d . . .
C8 C 0.67971(14) -0.01573(7) -0.09796(11) 0.0168(3) Uani 1 1 d . . .
H8 H 0.7465 0.0087 -0.0778 0.020 Uiso 1 1 calc R . .
C9 C 0.71091(19) -0.05931(9) -0.15864(12) 0.0305(4) Uani 1 1 d . . .
H9A H 0.7722 -0.0830 -0.1295 0.046 Uiso 1 1 calc R . .
H9B H 0.7348 -0.0398 -0.2049 0.046 Uiso 1 1 calc R . .
H9C H 0.6457 -0.0830 -0.1803 0.046 Uiso 1 1 calc R . .
C10 C 0.65043(16) -0.04663(8) -0.02279(11) 0.0223(4) Uani 1 1 d . . .
H10A H 0.6262 -0.0192 0.0147 0.033 Uiso 1 1 calc R . .
H10B H 0.7166 -0.0669 0.0070 0.033 Uiso 1 1 calc R . .
H10C H 0.5898 -0.0736 -0.0420 0.033 Uiso 1 1 calc R . .
C11 C 0.50533(15) 0.17870(7) -0.17712(12) 0.0214(4) Uani 1 1 d . . .
H11 H 0.5809 0.1892 -0.1876 0.026 Uiso 1 1 calc R . .
C12 C 0.4955(2) 0.20270(9) -0.09240(14) 0.0346(5) Uani 1 1 d . . .
H12A H 0.4239 0.1912 -0.0790 0.052 Uiso 1 1 calc R . .
H12B H 0.4993 0.2440 -0.0941 0.052 Uiso 1 1 calc R . .
H12C H 0.5572 0.1884 -0.0497 0.052 Uiso 1 1 calc R . .
C13 C 0.41758(17) 0.20573(9) -0.24571(14) 0.0314(4) Uani 1 1 d . . .
H13A H 0.3430 0.2008 -0.2327 0.047 Uiso 1 1 calc R . .
H13B H 0.4199 0.1876 -0.2992 0.047 Uiso 1 1 calc R . .
H13C H 0.4336 0.2461 -0.2492 0.047 Uiso 1 1 calc R . .
C14 C 0.92093(13) 0.20149(7) -0.12174(10) 0.0144(3) Uani 1 1 d . . .
C15 C 0.93601(15) 0.26018(7) -0.11342(10) 0.0183(3) Uani 1 1 d . . .
C16 C 1.03905(16) 0.28340(8) -0.12074(12) 0.0256(4) Uani 1 1 d . . .
H16 H 1.0490 0.3232 -0.1171 0.031 Uiso 1 1 calc R . .
C17 C 1.12655(16) 0.24973(9) -0.13308(12) 0.0284(4) Uani 1 1 d . . .
H17 H 1.1956 0.2663 -0.1391 0.034 Uiso 1 1 calc R . .
C18 C 1.11337(15) 0.19185(9) -0.13660(11) 0.0243(4) Uani 1 1 d . . .
H18 H 1.1749 0.1688 -0.1428 0.029 Uiso 1 1 calc R . .
C19 C 1.01182(14) 0.16653(7) -0.13122(10) 0.0177(3) Uani 1 1 d . . .
C20 C 0.84479(16) 0.29899(7) -0.09435(11) 0.0210(4) Uani 1 1 d . . .
H20 H 0.7803 0.2751 -0.0859 0.025 Uiso 1 1 calc R . .
C21 C 0.88767(18) 0.33196(8) -0.01366(12) 0.0275(4) Uani 1 1 d . . .
H21A H 0.9477 0.3576 -0.0219 0.041 Uiso 1 1 calc R . .
H21B H 0.9167 0.3055 0.0314 0.041 Uiso 1 1 calc R . .
H21C H 0.8261 0.3539 0.0010 0.041 Uiso 1 1 calc R . .
C22 C 0.8023(2) 0.34051(9) -0.16519(13) 0.0347(5) Uani 1 1 d . . .
H22A H 0.8646 0.3640 -0.1751 0.052 Uiso 1 1 calc R . .
H22B H 0.7443 0.3647 -0.1498 0.052 Uiso 1 1 calc R . .
H22C H 0.7707 0.3195 -0.2160 0.052 Uiso 1 1 calc R . .
C23 C 1.00137(15) 0.10257(8) -0.13400(12) 0.0220(4) Uani 1 1 d . . .
H23 H 0.9228 0.0933 -0.1618 0.026 Uiso 1 1 calc R . .
C24 C 1.07966(18) 0.07420(9) -0.18415(14) 0.0318(4) Uani 1 1 d . . .
H24A H 1.0731 0.0932 -0.2381 0.048 Uiso 1 1 calc R . .
H24B H 1.0588 0.0344 -0.1932 0.048 Uiso 1 1 calc R . .
H24C H 1.1571 0.0768 -0.1533 0.048 Uiso 1 1 calc R . .
C25 C 1.02075(18) 0.07803(9) -0.04572(14) 0.0342(5) Uani 1 1 d . . .
H25A H 1.0955 0.0887 -0.0154 0.051 Uiso 1 1 calc R . .
H25B H 1.0150 0.0368 -0.0488 0.051 Uiso 1 1 calc R . .
H25C H 0.9641 0.0929 -0.0165 0.051 Uiso 1 1 calc R . .
C26 C 0.71459(15) 0.08523(7) -0.29493(11) 0.0181(3) Uani 1 1 d . . .
H26 H 0.7180 0.0563 -0.2501 0.022 Uiso 1 1 calc R . .
C27 C 0.80044(17) 0.06649(8) -0.34639(12) 0.0244(4) Uani 1 1 d . . .
H27A H 0.7955 0.0915 -0.3954 0.029 Uiso 1 1 calc R . .
H27B H 0.8769 0.0697 -0.3122 0.029 Uiso 1 1 calc R . .
C28 C 0.7789(2) 0.00541(9) -0.37553(13) 0.0338(5) Uani 1 1 d . . .
H28A H 0.8330 -0.0054 -0.4106 0.041 Uiso 1 1 calc R . .
H28B H 0.7904 -0.0199 -0.3265 0.041 Uiso 1 1 calc R . .
C29 C 0.6599(2) -0.00191(9) -0.42536(13) 0.0392(6) Uani 1 1 d . . .
H29A H 0.6516 0.0193 -0.4783 0.047 Uiso 1 1 calc R . .
H29B H 0.6461 -0.0423 -0.4391 0.047 Uiso 1 1 calc R . .
C30 C 0.5740(2) 0.01911(9) -0.37669(13) 0.0356(5) Uani 1 1 d . . .
H30A H 0.5762 -0.0051 -0.3271 0.043 Uiso 1 1 calc R . .
H30B H 0.4981 0.0162 -0.4120 0.043 Uiso 1 1 calc R . .
C31 C 0.59679(16) 0.08052(8) -0.34889(11) 0.0250(4) Uani 1 1 d . . .
H31A H 0.5907 0.1052 -0.3984 0.030 Uiso 1 1 calc R . .
H31B H 0.5405 0.0930 -0.3166 0.030 Uiso 1 1 calc R . .
C32 C 0.76645(14) 0.19244(7) -0.29464(10) 0.0153(3) Uani 1 1 d . . .
H32 H 0.7722 0.2233 -0.2523 0.018 Uiso 1 1 calc R . .
C33 C 0.87692(14) 0.19377(7) -0.32658(11) 0.0181(3) Uani 1 1 d . . .
H33A H 0.9394 0.1819 -0.2815 0.022 Uiso 1 1 calc R . .
H33B H 0.8726 0.1670 -0.3735 0.022 Uiso 1 1 calc R . .
C34 C 0.89908(15) 0.25326(8) -0.35557(12) 0.0232(4) Uani 1 1 d . . .
H34A H 0.9070 0.2796 -0.3079 0.028 Uiso 1 1 calc R . .
H34B H 0.9702 0.2535 -0.3762 0.028 Uiso 1 1 calc R . .
C35 C 0.80403(16) 0.27304(8) -0.42466(12) 0.0241(4) Uani 1 1 d . . .
H35A H 0.8026 0.2497 -0.4750 0.029 Uiso 1 1 calc R . .
H35B H 0.8175 0.3127 -0.4391 0.029 Uiso 1 1 calc R . .
C36 C 0.69101(16) 0.26879(8) -0.39827(12) 0.0235(4) Uani 1 1 d . . .
H36A H 0.6306 0.2780 -0.4464 0.028 Uiso 1 1 calc R . .
H36B H 0.6881 0.2968 -0.3539 0.028 Uiso 1 1 calc R . .
C37 C 0.67087(14) 0.20958(8) -0.36626(11) 0.0198(3) Uani 1 1 d . . .
H37A H 0.6655 0.1820 -0.4123 0.024 Uiso 1 1 calc R . .
H37B H 0.5991 0.2091 -0.3466 0.024 Uiso 1 1 calc R . .
C38 C 0.77686(15) 0.08105(7) 0.08650(10) 0.0190(3) Uani 1 1 d . . .
H38 H 0.7955 0.0550 0.0472 0.023 Uiso 1 1 calc R . .
C39 C 0.67074(15) 0.10607(7) 0.06947(11) 0.0183(3) Uani 1 1 d . . .
H39 H 0.6204 0.0950 0.0200 0.022 Uiso 1 1 calc R . .
C40 C 0.63117(16) 0.14958(8) 0.12477(12) 0.0222(4) Uani 1 1 d . . .
H40A H 0.6176 0.1308 0.1759 0.027 Uiso 1 1 calc R . .
H40B H 0.5592 0.1657 0.0952 0.027 Uiso 1 1 calc R . .
C41 C 0.71623(15) 0.19763(8) 0.14939(11) 0.0215(4) Uani 1 1 d . . .
H41A H 0.6756 0.2328 0.1571 0.026 Uiso 1 1 calc R . .
H41B H 0.7658 0.1883 0.2032 0.026 Uiso 1 1 calc R . .
C42 C 0.78755(14) 0.20760(7) 0.08396(10) 0.0169(3) Uani 1 1 d . . .
H42 H 0.7595 0.2322 0.0389 0.020 Uiso 1 1 calc R . .
C43 C 0.89209(14) 0.18240(7) 0.08685(10) 0.0182(3) Uani 1 1 d . . .
H43 H 0.9323 0.1926 0.0450 0.022 Uiso 1 1 calc R . .
C44 C 0.94566(16) 0.14016(8) 0.15170(12) 0.0249(4) Uani 1 1 d . . .
H44A H 0.9726 0.1600 0.2051 0.030 Uiso 1 1 calc R . .
H44B H 1.0113 0.1230 0.1341 0.030 Uiso 1 1 calc R . .
C45 C 0.86398(17) 0.09343(8) 0.16492(12) 0.0255(4) Uani 1 1 d . . .
H45A H 0.9067 0.0585 0.1829 0.031 Uiso 1 1 calc R . .
H45B H 0.8253 0.1048 0.2101 0.031 Uiso 1 1 calc R . .
C46 C 1.2340(8) 0.4093(5) -0.1224(7) 0.100(4) Uiso 0.627(4) 1 d PD A 1
H46A H 1.2326 0.3816 -0.1671 0.150 Uiso 0.627(4) 1 calc PR A 1
H46B H 1.1852 0.4412 -0.1434 0.150 Uiso 0.627(4) 1 calc PR A 1
H46C H 1.2073 0.3915 -0.0759 0.150 Uiso 0.627(4) 1 calc PR A 1
C47 C 1.3433(4) 0.4286(2) -0.0950(3) 0.0504(11) Uiso 0.627(4) 1 d PD A 1
H47A H 1.3482 0.4534 -0.0457 0.061 Uiso 0.627(4) 1 calc PR A 1
H47B H 1.3696 0.4498 -0.1396 0.061 Uiso 0.627(4) 1 calc PR A 1
C48 C 1.4148(4) 0.37267(19) -0.0717(3) 0.0459(10) Uiso 0.627(4) 1 d PD A 1
H48A H 1.3763 0.3495 -0.0356 0.055 Uiso 0.627(4) 1 calc PR A 1
H48B H 1.4125 0.3511 -0.1238 0.055 Uiso 0.627(4) 1 calc PR A 1
C49 C 1.5377(5) 0.3780(2) -0.0281(3) 0.0615(13) Uiso 0.627(4) 1 d PD A 1
H49A H 1.5679 0.3395 -0.0149 0.074 Uiso 0.627(4) 1 calc PR A 1
H49B H 1.5798 0.3950 -0.0677 0.074 Uiso 0.627(4) 1 calc PR A 1
C50 C 1.5598(4) 0.41194(19) 0.0501(3) 0.0498(11) Uiso 0.627(4) 1 d PD A 1
H50A H 1.5162 0.3952 0.0891 0.060 Uiso 0.627(4) 1 calc PR A 1
H50B H 1.5302 0.4505 0.0365 0.060 Uiso 0.627(4) 1 calc PR A 1
C51 C 1.6807(4) 0.4172(2) 0.0956(3) 0.0584(13) Uiso 0.627(4) 1 d PD A 1
H51A H 1.7097 0.3798 0.1142 0.088 Uiso 0.627(4) 1 calc PR A 1
H51B H 1.6846 0.4420 0.1440 0.088 Uiso 0.627(4) 1 calc PR A 1
H51C H 1.7258 0.4332 0.0579 0.088 Uiso 0.627(4) 1 calc PR A 1
C46A C 1.2199(7) 0.4152(4) -0.1294(5) 0.0282(17) Uiso 0.373(4) 1 d PD A 2
H46D H 1.2304 0.4545 -0.1449 0.042 Uiso 0.373(4) 1 calc PR A 2
H46E H 1.1617 0.4133 -0.0959 0.042 Uiso 0.373(4) 1 calc PR A 2
H46F H 1.1971 0.3924 -0.1799 0.042 Uiso 0.373(4) 1 calc PR A 2
C47A C 1.3288(13) 0.3924(9) -0.0792(12) 0.169(8) Uiso 0.373(4) 1 d PD A 2
H47C H 1.3298 0.4006 -0.0197 0.203 Uiso 0.373(4) 1 calc PR A 2
H47D H 1.3273 0.3508 -0.0854 0.203 Uiso 0.373(4) 1 calc PR A 2
C48A C 1.4334(15) 0.4123(9) -0.0977(9) 0.158(7) Uiso 0.373(4) 1 d PD A 2
H48C H 1.4325 0.4526 -0.1136 0.189 Uiso 0.373(4) 1 calc PR A 2
H48D H 1.4630 0.3884 -0.1380 0.189 Uiso 0.373(4) 1 calc PR A 2
C49A C 1.4848(8) 0.4015(4) -0.0112(6) 0.070(3) Uiso 0.373(4) 1 d PD A 2
H49C H 1.4251 0.3855 0.0150 0.084 Uiso 0.373(4) 1 calc PR A 2
H49D H 1.5032 0.4390 0.0148 0.084 Uiso 0.373(4) 1 calc PR A 2
C50A C 1.5860(11) 0.3653(6) 0.0169(8) 0.109(4) Uiso 0.373(4) 1 d PD A 2
H50C H 1.5623 0.3256 0.0061 0.131 Uiso 0.373(4) 1 calc PR A 2
H50D H 1.6394 0.3739 -0.0198 0.131 Uiso 0.373(4) 1 calc PR A 2
C51A C 1.6461(7) 0.3684(4) 0.1003(5) 0.057(2) Uiso 0.373(4) 1 d PD A 2
H51D H 1.6757 0.4067 0.1118 0.086 Uiso 0.373(4) 1 calc PR A 2
H51E H 1.7082 0.3414 0.1083 0.086 Uiso 0.373(4) 1 calc PR A 2
H51F H 1.5959 0.3593 0.1383 0.086 Uiso 0.373(4) 1 calc PR A 2

loop_
_atom_site_aniso_label
_atom_site_aniso_U_11
_atom_site_aniso_U_22
_atom_site_aniso_U_33
_atom_site_aniso_U_23
_atom_site_aniso_U_13
_atom_site_aniso_U_12
Rh1 0.01162(7) 0.01162(7) 0.01434(7) -0.00051(4) 0.00312(5) -0.00216(4)
N1 0.0119(6) 0.0123(6) 0.0150(6) 0.0002(5) 0.0027(5) -0.0014(5)
N2 0.0116(6) 0.0124(6) 0.0165(6) -0.0001(5) 0.0037(5) -0.0019(5)
N3 0.0148(6) 0.0131(7) 0.0152(6) 0.0001(5) 0.0036(5) -0.0022(5)
C1 0.0108(7) 0.0106(7) 0.0158(7) 0.0004(6) 0.0031(6) 0.0019(5)
C2 0.0128(7) 0.0151(8) 0.0137(7) 0.0000(6) 0.0025(6) -0.0022(6)
C3 0.0152(8) 0.0156(8) 0.0149(7) 0.0003(6) 0.0035(6) -0.0020(6)
C4 0.0205(9) 0.0177(8) 0.0221(8) 0.0000(7) 0.0040(7) -0.0075(7)
C5 0.0146(8) 0.0298(10) 0.0256(9) 0.0003(7) 0.0014(7) -0.0078(7)
C6 0.0133(8) 0.0284(10) 0.0238(9) 0.0038(7) 0.0024(7) 0.0016(7)
C7 0.0157(8) 0.0182(8) 0.0182(8) 0.0022(6) 0.0054(6) 0.0004(6)
C8 0.0173(8) 0.0122(7) 0.0212(8) 0.0002(6) 0.0041(6) -0.0008(6)
C9 0.0425(12) 0.0262(10) 0.0245(9) 0.0021(8) 0.0104(9) 0.0138(9)
C10 0.0228(9) 0.0215(9) 0.0226(9) 0.0047(7) 0.0042(7) 0.0003(7)
C11 0.0160(8) 0.0178(8) 0.0306(10) 0.0059(7) 0.0054(7) 0.0042(6)
C12 0.0417(12) 0.0231(10) 0.0384(12) -0.0032(8) 0.0065(10) 0.0094(9)
C13 0.0252(10) 0.0284(10) 0.0400(11) 0.0154(9) 0.0047(8) 0.0078(8)
C14 0.0123(7) 0.0162(8) 0.0142(7) 0.0014(6) 0.0015(6) -0.0030(6)
C15 0.0198(8) 0.0171(8) 0.0174(8) 0.0011(6) 0.0024(6) -0.0056(6)
C16 0.0280(10) 0.0228(9) 0.0259(9) -0.0003(7) 0.0051(8) -0.0133(8)
C17 0.0189(9) 0.0388(11) 0.0281(10) -0.0005(8) 0.0061(7) -0.0138(8)
C18 0.0133(8) 0.0359(11) 0.0238(9) -0.0004(8) 0.0040(7) -0.0018(7)
C19 0.0154(8) 0.0211(8) 0.0160(8) 0.0009(6) 0.0018(6) -0.0008(6)
C20 0.0257(9) 0.0133(8) 0.0234(9) -0.0009(7) 0.0035(7) -0.0019(7)
C21 0.0380(11) 0.0204(9) 0.0238(9) -0.0025(7) 0.0053(8) -0.0044(8)
C22 0.0525(14) 0.0209(10) 0.0284(10) 0.0008(8) 0.0022(9) 0.0095(9)
C23 0.0164(8) 0.0213(9) 0.0289(9) 0.0026(7) 0.0057(7) 0.0055(7)
C24 0.0301(11) 0.0288(10) 0.0391(11) 0.0002(9) 0.0132(9) 0.0108(8)
C25 0.0314(11) 0.0347(11) 0.0399(12) 0.0152(9) 0.0157(9) 0.0143(9)
C26 0.0223(9) 0.0149(8) 0.0175(8) -0.0025(6) 0.0049(7) -0.0051(6)
C27 0.0317(10) 0.0205(9) 0.0233(9) -0.0040(7) 0.0110(8) -0.0025(7)
C28 0.0569(14) 0.0206(10) 0.0278(10) -0.0047(8) 0.0177(10) -0.0017(9)
C29 0.0710(17) 0.0235(10) 0.0232(10) -0.0080(8) 0.0101(10) -0.0180(10)
C30 0.0457(13) 0.0345(12) 0.0241(10) -0.0021(8) 0.0007(9) -0.0227(10)
C31 0.0248(9) 0.0284(10) 0.0202(9) -0.0020(7) 0.0008(7) -0.0104(8)
C32 0.0148(8) 0.0142(8) 0.0172(8) 0.0029(6) 0.0040(6) -0.0007(6)
C33 0.0149(8) 0.0202(8) 0.0200(8) 0.0034(7) 0.0054(6) -0.0008(6)
C34 0.0207(9) 0.0239(9) 0.0259(9) 0.0033(7) 0.0070(7) -0.0064(7)
C35 0.0268(10) 0.0216(9) 0.0256(9) 0.0073(7) 0.0093(7) -0.0013(7)
C36 0.0225(9) 0.0246(9) 0.0239(9) 0.0072(7) 0.0058(7) 0.0043(7)
C37 0.0151(8) 0.0249(9) 0.0196(8) 0.0049(7) 0.0037(6) -0.0001(7)
C38 0.0267(9) 0.0145(8) 0.0165(8) 0.0008(6) 0.0061(7) -0.0013(7)
C39 0.0224(9) 0.0171(8) 0.0171(8) -0.0008(6) 0.0076(7) -0.0062(7)
C40 0.0229(9) 0.0212(9) 0.0257(9) -0.0046(7) 0.0126(7) -0.0059(7)
C41 0.0233(9) 0.0187(8) 0.0244(9) -0.0062(7) 0.0093(7) -0.0033(7)
C42 0.0181(8) 0.0143(8) 0.0179(8) -0.0031(6) 0.0027(6) -0.0038(6)
C43 0.0163(8) 0.0201(8) 0.0176(8) -0.0040(6) 0.0020(6) -0.0054(6)
C44 0.0229(9) 0.0263(10) 0.0225(9) -0.0028(7) -0.0027(7) 0.0021(7)
C45 0.0323(10) 0.0204(9) 0.0212(9) 0.0020(7) -0.0007(8) 0.0016(8)

loop_
_atom_type_symbol
_atom_type_description
_atom_type_scat_dispersion_real
_atom_type_scat_dispersion_imag
_atom_type_scat_source
C C 0.0033 0.0016 'International Tables Vol C Tables 4.2.6.8 and 6.1.1.4'
H H 0.0000 0.0000 'International Tables Vol C Tables 4.2.6.8 and 6.1.1.4'
N N 0.0061 0.0033 'International Tables Vol C Tables 4.2.6.8 and 6.1.1.4'
Rh Rh -1.1178 0.9187 'International Tables Vol C Tables 4.2.6.8 and 6.1.1.4'

loop_
_geom_angle_atom_site_label_1
_geom_angle_atom_site_label_2
_geom_angle_atom_site_label_3
_geom_angle
_geom_angle_site_symmetry_1
_geom_angle_site_symmetry_3
_geom_angle_publ_flag
N1 Rh1 N2 63.46(5) . . ?
N1 Rh1 C39 100.01(6) . . ?
N2 Rh1 C39 159.19(6) . . ?
N1 Rh1 C42 154.51(6) . . ?
N2 Rh1 C42 107.36(6) . . ?
C39 Rh1 C42 82.03(6) . . ?
N1 Rh1 C38 107.40(6) . . ?
N2 Rh1 C38 154.57(6) . . ?
C39 Rh1 C38 38.55(7) . . ?
C42 Rh1 C38 90.12(7) . . ?
N1 Rh1 C43 159.33(6) . . ?
N2 Rh1 C43 100.14(6) . . ?
C39 Rh1 C43 98.53(7) . . ?
C42 Rh1 C43 38.51(6) . . ?
C38 Rh1 C43 81.91(7) . . ?
C1 N1 C2 126.46(14) . . ?
C1 N1 Rh1 93.79(10) . . ?
C2 N1 Rh1 129.00(10) . . ?
C1 N2 C14 126.71(14) . . ?
C1 N2 Rh1 93.45(10) . . ?
C14 N2 Rh1 127.92(10) . . ?
C1 N3 C26 118.15(13) . . ?
C1 N3 C32 118.71(13) . . ?
C26 N3 C32 123.08(13) . . ?
N1 C1 N2 109.31(14) . . ?
N1 C1 N3 125.28(14) . . ?
N2 C1 N3 125.41(14) . . ?
C3 C2 C7 119.83(15) . . ?
C3 C2 N1 118.98(14) . . ?
C7 C2 N1 121.00(14) . . ?
C4 C3 C2 118.92(15) . . ?
C4 C3 C8 118.63(15) . . ?
C2 C3 C8 122.41(14) . . ?
C5 C4 C3 121.48(16) . . ?
C4 C5 C6 119.40(16) . . ?
C5 C6 C7 121.49(17) . . ?
C6 C7 C2 118.64(16) . . ?
C6 C7 C11 119.32(15) . . ?
C2 C7 C11 122.00(15) . . ?
C3 C8 C9 112.58(15) . . ?
C3 C8 C10 110.18(14) . . ?
C9 C8 C10 109.03(14) . . ?
C7 C11 C12 110.18(15) . . ?
C7 C11 C13 113.51(16) . . ?
C12 C11 C13 110.03(16) . . ?
C15 C14 C19 119.94(15) . . ?
C15 C14 N2 118.43(15) . . ?
C19 C14 N2 121.44(14) . . ?
C16 C15 C14 118.92(17) . . ?
C16 C15 C20 119.00(16) . . ?
C14 C15 C20 122.06(15) . . ?
C17 C16 C15 121.27(18) . . ?
C16 C17 C18 119.61(17) . . ?
C17 C18 C19 121.49(18) . . ?
C18 C19 C14 118.60(16) . . ?
C18 C19 C23 119.82(16) . . ?
C14 C19 C23 121.57(15) . . ?
C15 C20 C22 112.56(16) . . ?
C15 C20 C21 110.28(15) . . ?
C22 C20 C21 109.38(15) . . ?
C19 C23 C24 113.32(16) . . ?
C19 C23 C25 110.70(16) . . ?
C24 C23 C25 110.10(15) . . ?
N3 C26 C31 116.43(15) . . ?
N3 C26 C27 113.33(14) . . ?
C31 C26 C27 108.95(15) . . ?
C28 C27 C26 110.59(16) . . ?
C29 C28 C27 111.13(18) . . ?
C30 C29 C28 111.23(17) . . ?
C29 C30 C31 111.32(17) . . ?
C26 C31 C30 109.50(17) . . ?
N3 C32 C37 113.59(13) . . ?
N3 C32 C33 116.18(13) . . ?
C37 C32 C33 108.48(13) . . ?
C34 C33 C32 110.18(14) . . ?
C35 C34 C33 111.06(15) . . ?
C34 C35 C36 111.41(15) . . ?
C35 C36 C37 111.81(15) . . ?
C36 C37 C32 110.78(14) . . ?
C39 C38 C45 123.23(16) . . ?
C39 C38 Rh1 70.60(10) . . ?
C45 C38 Rh1 113.17(12) . . ?
C38 C39 C40 124.13(16) . . ?
C38 C39 Rh1 70.84(10) . . ?
C40 C39 Rh1 111.41(11) . . ?
C39 C40 C41 112.52(14) . . ?
C42 C41 C40 112.22(14) . . ?
C43 C42 C41 123.48(16) . . ?
C43 C42 Rh1 70.82(9) . . ?
C41 C42 Rh1 113.54(11) . . ?
C42 C43 C44 124.76(16) . . ?
C42 C43 Rh1 70.67(9) . . ?
C44 C43 Rh1 111.18(12) . . ?
C43 C44 C45 112.08(15) . . ?
C38 C45 C44 112.54(15) . . ?
C46 C47 C48 104.3(6) . . ?
C49 C48 C47 118.9(4) . . ?
C50 C49 C48 116.0(4) . . ?
C49 C50 C51 117.3(4) . . ?
C48A C47A C46A 118.9(15) . . ?
C48A C47A C49A 46.1(8) . . ?
C46A C47A C49A 152.9(15) . . ?
C47A C48A C49A 88.0(12) . . ?
C48A C49A C50A 124.7(12) . . ?
C48A C49A C47A 45.8(7) . . ?
C50A C49A C47A 137.5(11) . . ?
C51A C50A C49A 120.2(11) . . ?

loop_
_geom_bond_atom_site_label_1
_geom_bond_atom_site_label_2
_geom_bond_distance
_geom_bond_site_symmetry_2
_geom_bond_publ_flag
Rh1 N1 2.0889(13) . ?
Rh1 N2 2.0939(13) . ?
Rh1 C39 2.1170(16) . ?
Rh1 C42 2.1193(16) . ?
Rh1 C38 2.1201(17) . ?
Rh1 C43 2.1214(16) . ?
N1 C1 1.346(2) . ?
N1 C2 1.422(2) . ?
N2 C1 1.350(2) . ?
N2 C14 1.422(2) . ?
N3 C1 1.378(2) . ?
N3 C26 1.487(2) . ?
N3 C32 1.489(2) . ?
C2 C3 1.408(2) . ?
C2 C7 1.416(2) . ?
C3 C4 1.394(2) . ?
C3 C8 1.525(2) . ?
C4 C5 1.381(3) . ?
C5 C6 1.382(3) . ?
C6 C7 1.396(2) . ?
C7 C11 1.521(2) . ?
C8 C9 1.532(2) . ?
C8 C10 1.534(2) . ?
C11 C12 1.526(3) . ?
C11 C13 1.529(3) . ?
C14 C15 1.405(2) . ?
C14 C19 1.415(2) . ?
C15 C16 1.397(2) . ?
C15 C20 1.521(2) . ?
C16 C17 1.378(3) . ?
C17 C18 1.380(3) . ?
C18 C19 1.393(2) . ?
C19 C23 1.520(3) . ?
C20 C22 1.530(3) . ?
C20 C21 1.534(2) . ?
C23 C24 1.532(3) . ?
C23 C25 1.532(3) . ?
C26 C31 1.532(2) . ?
C26 C27 1.533(2) . ?
C27 C28 1.530(3) . ?
C28 C29 1.525(3) . ?
C29 C30 1.519(3) . ?
C30 C31 1.533(3) . ?
C32 C37 1.534(2) . ?
C32 C33 1.538(2) . ?
C33 C34 1.528(2) . ?
C34 C35 1.523(3) . ?
C35 C36 1.526(3) . ?
C36 C37 1.534(2) . ?
C38 C39 1.399(3) . ?
C38 C45 1.523(2) . ?
C39 C40 1.512(2) . ?
C40 C41 1.538(2) . ?
C41 C42 1.526(2) . ?
C42 C43 1.398(2) . ?
C43 C44 1.510(3) . ?
C44 C45 1.532(3) . ?
C46 C47 1.395(10) . ?
C47 C48 1.590(6) . ?
C48 C49 1.530(7) . ?
C49 C50 1.491(7) . ?
C50 C51 1.518(6) . ?
C46A C47A 1.515(16) . ?
C47A C48A 1.446(16) . ?
C47A C49A 2.014(19) . ?
C48A C49A 1.453(14) . ?
C49A C50A 1.497(13) . ?
C50A C51A 1.417(12) . ?
